data_4309275
loop_
_publ_author_name
'Xi-Sen Wang'
'Yun-Zhi Tang'
'Xue-Feng Huang'
'Zhi-Rong Qu'
'Chi-Ming Che'
'Philip Wai Hong Chan'
'Ren-Gen Xiong'

_publ_contact_author_address
;
Prof. Ren-Gen Xiong
Coordination Chemistry Institue
Nanjing University, Nanjing
210093, P. R. China
;
_publ_contact_author_email xiongrg@netra.nju.edu.cn
_publ_contact_author_fax 86-25-83317761
_publ_contact_author_name 'Prof. Ren-Gen Xiong'
_publ_contact_author_phone 86-25-83594724
_publ_section_title
;
Syntheses, Crystal Structures, and Luminescent Properties of Three Novel
Zinc Coordination Polymers with Tetrazolyl Ligands
;
_journal_name_full 'Inorganic Chemistry'
_journal_page_first 5278
_journal_page_last 5285
_journal_paper_doi 10.1021/ic050354x
_journal_volume 44
_journal_year 2005
_chemical_formula_sum 'C2 H2 N8 Zn'
_chemical_formula_weight 203.49
_chemical_name_systematic
; 
 ? 
;
_space_group_IT_number 61
_symmetry_cell_setting orthorhombic
_symmetry_space_group_name_Hall '-P 2ac 2ab'
_symmetry_space_group_name_H-M 'P b c a'
_atom_sites_solution_hydrogens geom
_atom_sites_solution_primary direct
_atom_sites_solution_secondary difmap
_audit_creation_method SHELXL-97
_cell_angle_alpha 90.00
_cell_angle_beta 90.00
_cell_angle_gamma 90.00
_cell_formula_units_Z 8
_cell_length_a 9.885(2)
_cell_length_b 9.536(2)
_cell_length_c 13.724(3)
_cell_measurement_temperature 293(2)
_cell_volume 1293.7(5)
_computing_cell_refinement 'Bruker SMART'
_computing_data_collection 'Bruker SMART'
_computing_data_reduction 'Bruker SAINT'
_computing_molecular_graphics 'Bruker SHELXTL'
_computing_publication_material 'Bruker SHELXTL'
_computing_structure_refinement 'SHELXL-97 (Sheldrick, 1997)'
_computing_structure_solution 'SHELXS-97 (Sheldrick, 1990)'
_diffrn_ambient_temperature 293(2)
_diffrn_measured_fraction_theta_full 1.000
_diffrn_measured_fraction_theta_max 1.000
_diffrn_measurement_device_type 'CCD area detector'
_diffrn_measurement_method 'phi and omega scans'
_diffrn_radiation_monochromator graphite
_diffrn_radiation_source 'fine-focus sealed tube'
_diffrn_radiation_type MoK\a
_diffrn_radiation_wavelength 0.71073
_diffrn_reflns_av_R_equivalents 0.0523
_diffrn_reflns_av_sigmaI/netI 0.0384
_diffrn_reflns_limit_h_max 12
_diffrn_reflns_limit_h_min -12
_diffrn_reflns_limit_k_max 11
_diffrn_reflns_limit_k_min -7
_diffrn_reflns_limit_l_max 15
_diffrn_reflns_limit_l_min -16
_diffrn_reflns_number 6104
_diffrn_reflns_theta_full 26.06
_diffrn_reflns_theta_max 26.06
_diffrn_reflns_theta_min 2.97
_exptl_absorpt_coefficient_mu 3.735
_exptl_absorpt_correction_type none
_exptl_crystal_density_diffrn 2.089
_exptl_crystal_density_method 'not measured'
_exptl_crystal_F_000 800
_refine_diff_density_max 0.347
_refine_diff_density_min -0.208
_refine_diff_density_rms 0.061
_refine_ls_extinction_method none
_refine_ls_goodness_of_fit_ref 0.918
_refine_ls_hydrogen_treatment mixed
_refine_ls_matrix_type full
_refine_ls_number_parameters 100
_refine_ls_number_reflns 1272
_refine_ls_number_restraints 0
_refine_ls_restrained_S_all 0.918
_refine_ls_R_factor_all 0.0400
_refine_ls_R_factor_gt 0.0274
_refine_ls_shift/su_max 0.001
_refine_ls_shift/su_mean 0.000
_refine_ls_structure_factor_coef Fsqd
_refine_ls_weighting_details 'calc w=1/[\s^2^(Fo^2^)+(0.0311P)^2^+0.0000P] where P=(Fo^2^+2Fc^2^)/3'
_refine_ls_weighting_scheme calc
_refine_ls_wR_factor_gt 0.0596
_refine_ls_wR_factor_ref 0.0630
_reflns_number_gt 1032
_reflns_number_total 1272
_reflns_threshold_expression >2sigma(I)
_cod_data_source_file ic050354xsi20050307_091304_2.cif
_cod_data_source_block 2
_cod_depositor_comments
;
The following automatic conversions were performed:
'_symmetry_cell_setting' value 'Orthorhombic' changed to 'orthorhombic'
according to '/home/saulius/struct/CIF-dictionaries/cif_core.dic'
dictionary named 'cif_core.dic' version 2.4.1 from 2010-06-29.

Automatic conversion script
Id: cif_fix_enum 1527 2010-12-29 10:47:43Z saulius 
;
_cod_original_cell_volume 1293.8(5)
_cod_database_code 4309275

loop_
_symmetry_equiv_pos_as_xyz
'x, y, z'
'-x+1/2, -y, z+1/2'
'-x, y+1/2, -z+1/2'
'x+1/2, -y+1/2, -z'
'-x, -y, -z'
'x-1/2, y, -z-1/2'
'x, -y-1/2, z-1/2'
'-x-1/2, y-1/2, z'

loop_
_atom_site_label
_atom_site_type_symbol
_atom_site_fract_x
_atom_site_fract_y
_atom_site_fract_z
_atom_site_U_iso_or_equiv
_atom_site_adp_type
_atom_site_occupancy
_atom_site_symmetry_multiplicity
_atom_site_calc_flag
_atom_site_refinement_flags
_atom_site_disorder_assembly
_atom_site_disorder_group
Zn1 Zn 0.95790(3) 0.20879(4) 0.38013(2) 0.03729(14) Uani 1 1 d . . .
N9 N 0.9594(2) 0.3499(3) 0.27362(16) 0.0388(6) Uani 1 1 d . . .
N8 N 0.7735(2) 0.2076(2) 0.43466(16) 0.0381(6) Uani 1 1 d . . .
C2 C 0.7202(3) 0.2736(3) 0.5083(2) 0.0420(7) Uani 1 1 d . . .
H2A H 0.7668 0.3361 0.5480 0.050 Uiso 1 1 calc R . .
C1 C 1.0366(3) 0.4574(3) 0.2526(2) 0.0441(7) Uani 1 1 d . . .
H1A H 1.1145 0.4814 0.2868 0.053 Uiso 1 1 calc R . .
N5 N 0.8593(3) 0.3533(3) 0.2080(2) 0.0595(8) Uani 1 1 d . . .
N4 N 0.8773(3) 0.4584(3) 0.15073(19) 0.0598(8) Uani 1 1 d . . .
N3 N 0.9903(2) 0.5264(2) 0.17765(17) 0.0384(6) Uani 1 1 d . . .
N2 N 0.5925(2) 0.2406(3) 0.51941(16) 0.0391(6) Uani 1 1 d . . .
N1 N 0.5648(3) 0.1499(3) 0.4474(2) 0.0652(8) Uani 1 1 d . . .
N11 N 0.6731(3) 0.1293(3) 0.39674(19) 0.0657(9) Uani 1 1 d . . .

loop_
_atom_site_aniso_label
_atom_site_aniso_U_11
_atom_site_aniso_U_22
_atom_site_aniso_U_33
_atom_site_aniso_U_23
_atom_site_aniso_U_13
_atom_site_aniso_U_12
Zn1 0.0319(2) 0.0419(2) 0.0381(2) -0.00101(16) -0.00023(14) 0.00243(14)
N9 0.0357(13) 0.0382(14) 0.0424(14) 0.0016(12) -0.0033(11) 0.0024(11)
N8 0.0317(12) 0.0451(15) 0.0374(13) -0.0039(12) 0.0007(10) -0.0007(11)
C2 0.0347(17) 0.0490(19) 0.0423(16) -0.0098(15) -0.0020(13) -0.0025(14)
C1 0.0341(15) 0.048(2) 0.0499(18) 0.0038(16) -0.0063(14) -0.0027(15)
N5 0.0581(17) 0.0556(18) 0.0648(18) 0.0161(15) -0.0210(14) -0.0200(14)
N4 0.0597(18) 0.0570(18) 0.0625(17) 0.0158(16) -0.0232(14) -0.0186(14)
N3 0.0339(12) 0.0382(14) 0.0433(14) -0.0001(12) 0.0006(10) -0.0022(11)
N2 0.0318(13) 0.0476(15) 0.0379(13) -0.0039(12) 0.0022(10) -0.0014(11)
N1 0.0428(16) 0.085(2) 0.0679(19) -0.0319(18) 0.0106(14) -0.0172(15)
N11 0.0457(16) 0.084(2) 0.0668(18) -0.0348(16) 0.0111(14) -0.0163(16)

loop_
_atom_type_symbol
_atom_type_description
_atom_type_scat_dispersion_real
_atom_type_scat_dispersion_imag
_atom_type_scat_source
C C 0.0033 0.0016 'International Tables Vol C Tables 4.2.6.8 and 6.1.1.4'
H H 0.0000 0.0000 'International Tables Vol C Tables 4.2.6.8 and 6.1.1.4'
N N 0.0061 0.0033 'International Tables Vol C Tables 4.2.6.8 and 6.1.1.4'
Zn Zn 0.2839 1.4301 'International Tables Vol C Tables 4.2.6.8 and 6.1.1.4'

loop_
_geom_angle_atom_site_label_1
_geom_angle_atom_site_label_2
_geom_angle_atom_site_label_3
_geom_angle
_geom_angle_site_symmetry_1
_geom_angle_site_symmetry_3
_geom_angle_publ_flag
N8 Zn1 N2 111.07(9) . 4_556 ?
N8 Zn1 N3 112.74(9) . 3_745 ?
N2 Zn1 N3 108.65(10) 4_556 3_745 ?
N8 Zn1 N9 106.89(9) . . ?
N2 Zn1 N9 110.05(10) 4_556 . ?
N3 Zn1 N9 107.37(9) 3_745 . ?
C1 N9 N5 105.3(2) . . ?
C1 N9 Zn1 134.1(2) . . ?
N5 N9 Zn1 120.34(19) . . ?
C2 N8 N11 105.7(2) . . ?
C2 N8 Zn1 131.78(19) . . ?
N11 N8 Zn1 122.56(18) . . ?
N8 C2 N2 111.4(3) . . ?
N8 C2 H2A 124.3 . . ?
N2 C2 H2A 124.3 . . ?
N3 C1 N9 111.3(3) . . ?
N3 C1 H1A 124.3 . . ?
N9 C1 H1A 124.3 . . ?
N4 N5 N9 109.1(2) . . ?
N5 N4 N3 108.8(2) . . ?
C1 N3 N4 105.4(2) . . ?
C1 N3 Zn1 132.0(2) . 3_755 ?
N4 N3 Zn1 121.95(19) . 3_755 ?
C2 N2 N1 105.4(2) . . ?
C2 N2 Zn1 132.2(2) . 4_456 ?
N1 N2 Zn1 122.28(18) . 4_456 ?
N11 N1 N2 109.0(2) . . ?
N1 N11 N8 108.6(2) . . ?

loop_
_geom_bond_atom_site_label_1
_geom_bond_atom_site_label_2
_geom_bond_distance
_geom_bond_site_symmetry_2
_geom_bond_publ_flag
Zn1 N8 1.971(2) . ?
Zn1 N2 1.976(2) 4_556 ?
Zn1 N3 1.979(2) 3_745 ?
Zn1 N9 1.987(2) . ?
N9 C1 1.309(3) . ?
N9 N5 1.338(3) . ?
N8 C2 1.302(3) . ?
N8 N11 1.346(3) . ?
C2 N2 1.309(3) . ?
C2 H2A 0.9300 . ?
C1 N3 1.305(3) . ?
C1 H1A 0.9300 . ?
N5 N4 1.287(3) . ?
N4 N3 1.344(3) . ?
N3 Zn1 1.979(2) 3_755 ?
N2 N1 1.342(3) . ?
N2 Zn1 1.976(2) 4_456 ?
N1 N11 1.291(3) . ?
